data_7006820
loop_
_publ_author_name
'Han, Huayun'
'Song, Yinglin'
'Hou, Hongwei'
'Fan, Yaoting'
'Zhu, Yu'

_publ_section_title
;
 A series of metal-organic polymers assembled from MCl2 (M = Zn, Cd,
 Co, Cu): structures, third-order nonlinear optical and fluorescent
 properties.
;
_journal_issue 16
_journal_name_full 'Dalton transactions (Cambridge, England : 2003)'
_journal_page_first 1972
_journal_page_last 1980
_journal_paper_doi 10.1039/b514431k
_journal_year 2006
_chemical_formula_sum 'C14 H16 Cl2 F2 N6 O2 Zn'
_chemical_formula_weight 474.60
_chemical_name_systematic
;
?
;
_space_group_IT_number 2
_symmetry_cell_setting triclinic
_symmetry_space_group_name_Hall '-P 1'
_symmetry_space_group_name_H-M 'P -1'
_atom_sites_solution_hydrogens geom
_atom_sites_solution_primary direct
_atom_sites_solution_secondary difmap
_audit_creation_method SHELXL-97
_cell_angle_alpha 99.87(3)
_cell_angle_beta 106.06(3)
_cell_angle_gamma 107.33(3)
_cell_formula_units_Z 2
_cell_length_a 8.1532(16)
_cell_length_b 10.396(2)
_cell_length_c 12.492(3)
_cell_measurement_reflns_used 278
_cell_measurement_temperature 291(2)
_cell_measurement_theta_max 25.1
_cell_measurement_theta_min 2
_cell_volume 933.4(5)
_computing_cell_refinement raxis
_computing_data_collection raxis
_computing_data_reduction raxis
_computing_molecular_graphics texsan
_computing_publication_material texsan
_computing_structure_refinement 'SHELXL-97 (Sheldrick, 1997)'
_computing_structure_solution 'SHELXS-97 (Sheldrick, 1990)'
_diffrn_ambient_temperature 291(2)
_diffrn_measured_fraction_theta_full 0.884
_diffrn_measured_fraction_theta_max 0.884
_diffrn_measurement_device_type R-AXIS-IV
_diffrn_measurement_method 'Osillation frames'
_diffrn_radiation_monochromator graphite
_diffrn_radiation_source 'fine-focus sealed tube'
_diffrn_radiation_type MoK\a
_diffrn_radiation_wavelength 0.71073
_diffrn_reflns_av_R_equivalents 0.0000
_diffrn_reflns_av_sigmaI/netI 0.0546
_diffrn_reflns_limit_h_max 8
_diffrn_reflns_limit_h_min -9
_diffrn_reflns_limit_k_max 12
_diffrn_reflns_limit_k_min 0
_diffrn_reflns_limit_l_max 14
_diffrn_reflns_limit_l_min -14
_diffrn_reflns_number 2770
_diffrn_reflns_theta_full 25.00
_diffrn_reflns_theta_max 25.00
_diffrn_reflns_theta_min 1.77
_exptl_absorpt_coefficient_mu 1.644
_exptl_absorpt_correction_T_max 0.7345
_exptl_absorpt_correction_T_min 0.7137
_exptl_absorpt_correction_type multi-scan
_exptl_absorpt_process_details
;
R-AXIS Data Processing Software Version4.0(OCT 21.1996)
;
_exptl_crystal_colour colorless
_exptl_crystal_density_diffrn 1.689
_exptl_crystal_density_method 'not measured'
_exptl_crystal_description prismatic
_exptl_crystal_F_000 480
_exptl_crystal_size_max 0.22
_exptl_crystal_size_mid 0.20
_exptl_crystal_size_min 0.20
_refine_diff_density_max 0.755
_refine_diff_density_min -0.685
_refine_diff_density_rms 0.116
_refine_ls_extinction_method none
_refine_ls_goodness_of_fit_ref 1.056
_refine_ls_hydrogen_treatment mixed
_refine_ls_matrix_type full
_refine_ls_number_parameters 246
_refine_ls_number_reflns 2770
_refine_ls_number_restraints 0
_refine_ls_restrained_S_all 1.056
_refine_ls_R_factor_all 0.0653
_refine_ls_R_factor_gt 0.0534
_refine_ls_shift/su_max 0.000
_refine_ls_shift/su_mean 0.000
_refine_ls_structure_factor_coef Fsqd
_refine_ls_weighting_details 'calc w=1/[\s^2^(Fo^2^)+(0.0961P)^2^+0.0000P] where P=(Fo^2^+2Fc^2^)/3'
_refine_ls_weighting_scheme calc
_refine_ls_wR_factor_gt 0.1394
_refine_ls_wR_factor_ref 0.1447
_reflns_number_gt 2314
_reflns_number_total 2770
_reflns_threshold_expression >2sigma(I)
_cod_data_source_file b514431k.txt
_cod_data_source_block Polymer_1
_cod_original_cell_volume 933.4(3)
_cod_original_sg_symbol_H-M p-1
_cod_database_code 7006820

loop_
_symmetry_equiv_pos_as_xyz
'x, y, z'
'-x, -y, -z'

loop_
_atom_site_label
_atom_site_type_symbol
_atom_site_fract_x
_atom_site_fract_y
_atom_site_fract_z
_atom_site_U_iso_or_equiv
_atom_site_adp_type
_atom_site_occupancy
_atom_site_symmetry_multiplicity
_atom_site_calc_flag
_atom_site_refinement_flags
_atom_site_disorder_assembly
_atom_site_disorder_group
Zn1 Zn -1.17372(9) -0.33887(6) 1.07515(5) 0.0322(2) Uani 1 1 d . . .
Cl1 Cl -1.3900(2) -0.24444(18) 1.05932(14) 0.0518(4) Uani 1 1 d . . .
Cl2 Cl -1.1883(2) -0.45097(15) 0.90080(12) 0.0426(4) Uani 1 1 d . . .
N1 N -0.9225(6) -0.1790(4) 1.1451(4) 0.0319(10) Uani 1 1 d . . .
N2 N -0.6268(7) -0.0588(5) 1.1787(4) 0.0410(12) Uani 1 1 d . . .
N3 N -0.7183(6) 0.0298(4) 1.1972(4) 0.0297(10) Uani 1 1 d . . .
N4 N -0.3073(6) 0.4548(4) 1.3099(4) 0.0343(11) Uani 1 1 d . . .
N5 N -0.0691(9) 0.5106(7) 1.2664(6) 0.0712(18) Uani 1 1 d . . .
N6 N -0.1972(6) 0.5499(4) 1.1913(4) 0.0354(11) Uani 1 1 d . . .
F1 F -0.8233(5) 0.3255(4) 1.3368(3) 0.0560(10) Uani 1 1 d . . .
F2 F -0.9417(6) 0.1402(4) 1.6369(3) 0.0731(13) Uani 1 1 d . . .
C1 C -0.7587(8) -0.1843(6) 1.1471(5) 0.0395(13) Uani 1 1 d . . .
H1A H -0.7396 -0.2678 1.1282 0.047 Uiso 1 1 calc R . .
C2 C -0.8906(7) -0.0438(5) 1.1782(4) 0.0312(12) Uani 1 1 d . . .
H2B H -0.9776 -0.0059 1.1868 0.037 Uiso 1 1 calc R . .
C3 C -0.6248(8) 0.1826(5) 1.2248(5) 0.0364(13) Uani 1 1 d . . .
H3A H -0.7156 0.2252 1.2035 0.044 Uiso 1 1 calc R . .
H3B H -0.5460 0.2023 1.1793 0.044 Uiso 1 1 calc R . .
C4 C -0.5096(8) 0.2483(5) 1.3535(5) 0.0330(12) Uani 1 1 d . . .
C5 C -0.6286(8) 0.2212(5) 1.4291(4) 0.0340(13) Uani 1 1 d . . .
C6 C -0.7787(9) 0.2569(6) 1.4195(5) 0.0396(14) Uani 1 1 d . . .
C7 C -0.8898(9) 0.2317(6) 1.4848(5) 0.0427(14) Uani 1 1 d . . .
H7A H -0.9930 0.2561 1.4726 0.051 Uiso 1 1 calc R . .
C8 C -0.8370(9) 0.1675(6) 1.5701(5) 0.0478(17) Uani 1 1 d . . .
C9 C -0.6857(10) 0.1299(6) 1.5882(5) 0.0498(17) Uani 1 1 d . . .
H9A H -0.6542 0.0864 1.6456 0.060 Uiso 1 1 calc R . .
C10 C -0.5807(10) 0.1588(6) 1.5181(5) 0.0462(15) Uani 1 1 d . . .
H10A H -0.4761 0.1362 1.5307 0.055 Uiso 1 1 calc R . .
C11 C -0.4222(8) 0.4101(5) 1.3791(5) 0.0342(12) Uani 1 1 d . . .
H11A H -0.5192 0.4477 1.3639 0.041 Uiso 1 1 calc R . .
H11B H -0.3479 0.4496 1.4607 0.041 Uiso 1 1 calc R . .
C12 C -0.1341(7) 0.4532(6) 1.3392(4) 0.0314(12) Uani 1 1 d . . .
H12A H -0.0758 0.4195 1.3970 0.038 Uiso 1 1 calc R . .
C13 C -0.3414(7) 0.5134(5) 1.2232(5) 0.0333(12) Uani 1 1 d . . .
H13A H -0.4503 0.5265 1.1904 0.040 Uiso 1 1 calc R . .
C14 C -0.7770(10) -0.1401(8) 0.8847(6) 0.0577(18) Uani 1 1 d . . .
H14A H -0.6699 -0.1617 0.9155 0.087 Uiso 1 1 calc R . .
H14B H -0.8848 -0.2218 0.8657 0.087 Uiso 1 1 calc R . .
H14C H -0.7786 -0.0659 0.9414 0.087 Uiso 1 1 calc R . .
O1 O -0.3708(6) 0.1920(4) 1.3868(4) 0.0442(10) Uani 1 1 d . . .
H1B H -0.3415 0.1683 1.3310 0.066 Uiso 1 1 calc R . .
O2 O -0.7734(7) -0.0973(5) 0.7844(4) 0.0576(12) Uani 1 1 d . . .
H2 H -0.7036 -0.0155 0.8028 0.086 Uiso 1 1 calc R . .

loop_
_atom_site_aniso_label
_atom_site_aniso_U_11
_atom_site_aniso_U_22
_atom_site_aniso_U_33
_atom_site_aniso_U_23
_atom_site_aniso_U_13
_atom_site_aniso_U_12
Zn1 0.0269(4) 0.0286(4) 0.0369(4) 0.0096(3) 0.0129(3) 0.0024(3)
Cl1 0.0458(10) 0.0578(10) 0.0603(10) 0.0178(8) 0.0218(8) 0.0269(8)
Cl2 0.0362(9) 0.0430(8) 0.0440(8) 0.0025(6) 0.0180(7) 0.0094(7)
N1 0.029(3) 0.027(2) 0.037(2) 0.0075(19) 0.012(2) 0.005(2)
N2 0.030(3) 0.027(2) 0.062(3) 0.002(2) 0.021(2) 0.004(2)
N3 0.031(3) 0.023(2) 0.034(2) 0.0035(18) 0.013(2) 0.007(2)
N4 0.034(3) 0.024(2) 0.037(3) 0.002(2) 0.018(2) -0.001(2)
N5 0.065(4) 0.068(4) 0.085(5) 0.022(4) 0.023(4) 0.032(4)
N6 0.026(3) 0.029(2) 0.044(3) 0.006(2) 0.013(2) 0.002(2)
F1 0.056(3) 0.071(3) 0.061(2) 0.037(2) 0.027(2) 0.034(2)
F2 0.083(3) 0.074(3) 0.060(2) 0.012(2) 0.053(2) 0.003(2)
C1 0.039(4) 0.028(3) 0.051(4) 0.005(3) 0.019(3) 0.012(3)
C2 0.030(3) 0.031(3) 0.036(3) 0.011(2) 0.016(2) 0.011(2)
C3 0.044(4) 0.027(3) 0.038(3) 0.010(2) 0.020(3) 0.008(3)
C4 0.037(3) 0.028(3) 0.034(3) 0.009(2) 0.014(2) 0.010(2)
C5 0.044(4) 0.023(3) 0.032(3) 0.009(2) 0.015(3) 0.006(3)
C6 0.053(4) 0.031(3) 0.030(3) 0.009(2) 0.011(3) 0.010(3)
C7 0.042(4) 0.036(3) 0.043(3) 0.002(3) 0.015(3) 0.008(3)
C8 0.053(4) 0.042(3) 0.035(3) 0.000(3) 0.026(3) -0.004(3)
C9 0.071(5) 0.046(4) 0.043(4) 0.026(3) 0.028(3) 0.021(4)
C10 0.052(4) 0.047(4) 0.040(3) 0.011(3) 0.019(3) 0.015(3)
C11 0.040(3) 0.026(3) 0.036(3) 0.008(2) 0.018(3) 0.007(2)
C12 0.038(3) 0.045(3) 0.035(3) 0.032(3) 0.022(2) 0.028(3)
C13 0.024(3) 0.033(3) 0.039(3) 0.015(3) 0.009(2) 0.003(2)
C14 0.063(5) 0.068(5) 0.052(4) 0.025(4) 0.027(4) 0.026(4)
O1 0.040(3) 0.044(2) 0.049(2) 0.0079(19) 0.0168(19) 0.017(2)
O2 0.053(3) 0.057(3) 0.046(3) 0.013(2) 0.015(2) 0.000(2)

loop_
_atom_type_symbol
_atom_type_description
_atom_type_scat_dispersion_real
_atom_type_scat_dispersion_imag
_atom_type_scat_source
C C 0.0033 0.0016 'International Tables Vol C Tables 4.2.6.8 and 6.1.1.4'
H H 0.0000 0.0000 'International Tables Vol C Tables 4.2.6.8 and 6.1.1.4'
N N 0.0061 0.0033 'International Tables Vol C Tables 4.2.6.8 and 6.1.1.4'
O O 0.0106 0.0060 'International Tables Vol C Tables 4.2.6.8 and 6.1.1.4'
F F 0.0171 0.0103 'International Tables Vol C Tables 4.2.6.8 and 6.1.1.4'
Zn Zn 0.2839 1.4301 'International Tables Vol C Tables 4.2.6.8 and 6.1.1.4'
Cl Cl 0.1484 0.1585 'International Tables Vol C Tables 4.2.6.8 and 6.1.1.4'

loop_
_geom_angle_atom_site_label_1
_geom_angle_atom_site_label_2
_geom_angle_atom_site_label_3
_geom_angle
_geom_angle_site_symmetry_1
_geom_angle_site_symmetry_3
_geom_angle_publ_flag
N6 Zn1 N1 107.73(18) 1_445 . ?
N6 Zn1 Cl1 105.66(14) 1_445 . ?
N1 Zn1 Cl1 108.16(13) . . ?
N6 Zn1 Cl2 117.77(14) 1_445 . ?
N1 Zn1 Cl2 105.88(13) . . ?
Cl1 Zn1 Cl2 111.30(7) . . ?
C2 N1 C1 104.0(4) . . ?
C2 N1 Zn1 126.8(4) . . ?
C1 N1 Zn1 128.1(4) . . ?
C1 N2 N3 102.1(5) . . ?
C2 N3 N2 109.8(4) . . ?
C2 N3 C3 129.7(4) . . ?
N2 N3 C3 120.4(4) . . ?
C13 N4 C12 110.8(4) . . ?
C13 N4 C11 128.3(5) . . ?
C12 N4 C11 120.5(4) . . ?
C12 N5 N6 112.2(6) . . ?
C13 N6 N5 103.9(5) . . ?
C13 N6 Zn1 123.9(4) . 1_665 ?
N5 N6 Zn1 131.6(4) . 1_665 ?
N2 C1 N1 113.7(5) . . ?
N3 C2 N1 110.3(5) . . ?
N3 C3 C4 112.2(4) . . ?
O1 C4 C3 110.7(4) . . ?
O1 C4 C5 108.3(4) . . ?
C3 C4 C5 111.1(5) . . ?
O1 C4 C11 110.1(5) . . ?
C3 C4 C11 110.1(4) . . ?
C5 C4 C11 106.5(4) . . ?
C6 C5 C10 115.7(5) . . ?
C6 C5 C4 124.9(5) . . ?
C10 C5 C4 119.4(5) . . ?
C5 C6 F1 117.0(5) . . ?
C5 C6 C7 126.2(5) . . ?
F1 C6 C7 116.8(6) . . ?
C6 C7 C8 115.3(6) . . ?
F2 C8 C9 119.4(6) . . ?
F2 C8 C7 117.7(6) . . ?
C9 C8 C7 122.8(6) . . ?
C8 C9 C10 118.2(6) . . ?
C9 C10 C5 121.7(6) . . ?
N4 C11 C4 113.6(4) . . ?
N5 C12 N4 103.5(4) . . ?
N6 C13 N4 109.5(5) . . ?

loop_
_geom_bond_atom_site_label_1
_geom_bond_atom_site_label_2
_geom_bond_distance
_geom_bond_site_symmetry_2
_geom_bond_publ_flag
Zn1 N6 2.019(4) 1_445 ?
Zn1 N1 2.051(5) . ?
Zn1 Cl1 2.2396(17) . ?
Zn1 Cl2 2.2404(17) . ?
N1 C2 1.318(6) . ?
N1 C1 1.346(7) . ?
N2 C1 1.329(7) . ?
N2 N3 1.375(6) . ?
N3 C2 1.314(7) . ?
N3 C3 1.473(6) . ?
N4 C13 1.335(7) . ?
N4 C12 1.363(7) . ?
N4 C11 1.473(6) . ?
N5 C12 1.315(8) . ?
N5 N6 1.408(7) . ?
N6 C13 1.315(7) . ?
N6 Zn1 2.019(4) 1_665 ?
F1 C6 1.381(6) . ?
F2 C8 1.355(7) . ?
C3 C4 1.529(8) . ?
C4 O1 1.420(7) . ?
C4 C5 1.532(7) . ?
C4 C11 1.554(7) . ?
C5 C6 1.362(8) . ?
C5 C10 1.402(8) . ?
C6 C7 1.377(8) . ?
C7 C8 1.389(9) . ?
C8 C9 1.374(10) . ?
C9 C10 1.393(8) . ?
C14 O2 1.404(7) . ?

loop_
_geom_torsion_atom_site_label_1
_geom_torsion_atom_site_label_2
_geom_torsion_atom_site_label_3
_geom_torsion_atom_site_label_4
_geom_torsion
_geom_torsion_site_symmetry_1
_geom_torsion_site_symmetry_2
_geom_torsion_site_symmetry_3
_geom_torsion_site_symmetry_4
_geom_torsion_publ_flag
N6 Zn1 N1 C2 -112.3(4) 1_445 . . . ?
Cl1 Zn1 N1 C2 1.4(5) . . . . ?
Cl2 Zn1 N1 C2 120.8(4) . . . . ?
N6 Zn1 N1 C1 81.7(5) 1_445 . . . ?
Cl1 Zn1 N1 C1 -164.5(4) . . . . ?
Cl2 Zn1 N1 C1 -45.1(5) . . . . ?
C1 N2 N3 C2 0.8(6) . . . . ?
C1 N2 N3 C3 -174.9(5) . . . . ?
C12 N5 N6 C13 0.1(7) . . . . ?
C12 N5 N6 Zn1 171.8(4) . . . 1_665 ?
N3 N2 C1 N1 -0.1(7) . . . . ?
C2 N1 C1 N2 -0.6(6) . . . . ?
Zn1 N1 C1 N2 167.8(4) . . . . ?
N2 N3 C2 N1 -1.3(6) . . . . ?
C3 N3 C2 N1 173.9(5) . . . . ?
C1 N1 C2 N3 1.1(6) . . . . ?
Zn1 N1 C2 N3 -167.5(3) . . . . ?
C2 N3 C3 C4 102.6(6) . . . . ?
N2 N3 C3 C4 -82.6(6) . . . . ?
N3 C3 C4 O1 60.9(6) . . . . ?
N3 C3 C4 C5 -59.4(6) . . . . ?
N3 C3 C4 C11 -177.1(4) . . . . ?
O1 C4 C5 C6 -177.9(5) . . . . ?
C3 C4 C5 C6 -56.2(7) . . . . ?
C11 C4 C5 C6 63.7(7) . . . . ?
O1 C4 C5 C10 4.0(7) . . . . ?
C3 C4 C5 C10 125.8(5) . . . . ?
C11 C4 C5 C10 -114.3(6) . . . . ?
C10 C5 C6 F1 176.5(5) . . . . ?
C4 C5 C6 F1 -1.6(8) . . . . ?
C10 C5 C6 C7 -3.1(9) . . . . ?
C4 C5 C6 C7 178.8(5) . . . . ?
C5 C6 C7 C8 2.0(9) . . . . ?
F1 C6 C7 C8 -177.6(5) . . . . ?
C6 C7 C8 F2 -180.0(5) . . . . ?
C6 C7 C8 C9 -0.6(9) . . . . ?
F2 C8 C9 C10 179.8(6) . . . . ?
C7 C8 C9 C10 0.5(9) . . . . ?
C8 C9 C10 C5 -1.6(10) . . . . ?
C6 C5 C10 C9 2.8(9) . . . . ?
C4 C5 C10 C9 -179.0(5) . . . . ?
C13 N4 C11 C4 109.3(6) . . . . ?
C12 N4 C11 C4 -78.3(6) . . . . ?
O1 C4 C11 N4 64.8(6) . . . . ?
C3 C4 C11 N4 -57.5(6) . . . . ?
C5 C4 C11 N4 -178.0(5) . . . . ?
N6 N5 C12 N4 0.4(7) . . . . ?
C13 N4 C12 N5 -0.8(6) . . . . ?
C11 N4 C12 N5 -174.5(5) . . . . ?
N5 N6 C13 N4 -0.6(6) . . . . ?
Zn1 N6 C13 N4 -173.2(3) 1_665 . . . ?
C12 N4 C13 N6 1.0(6) . . . . ?
C11 N4 C13 N6 174.0(5) . . . . ?
